data_7028815
loop_
_publ_author_name
'Liu, Yan'
'Dong, Wei-Shi'
'Liu, Jing-Yu'
'Li, Yue-Sheng'

_publ_section_title
;
 Living ring-opening homo- and copolymerisation of \e-caprolactone and
 L-lactide by cyclic \b-ketiminato aluminium complexes.
;
_journal_issue 5
_journal_name_full 'Dalton transactions (Cambridge, England : 2003)'
_journal_page_first 2244
_journal_page_last 2251
_journal_paper_doi 10.1039/c3dt52712c
_journal_volume 43
_journal_year 2014
_chemical_formula_sum 'C19 H15 Al F5 N O'
_chemical_formula_weight 395.30
_chemical_name_systematic
; 
 ? 
;
_space_group_IT_number 14
_symmetry_cell_setting monoclinic
_symmetry_space_group_name_Hall '-P 2ybc'
_symmetry_space_group_name_H-M 'P 1 21/c 1'
_atom_sites_solution_hydrogens geom
_atom_sites_solution_primary direct
_atom_sites_solution_secondary difmap
_audit_creation_method SHELXL-97
_cell_angle_alpha 90.00
_cell_angle_beta 102.838(2)
_cell_angle_gamma 90.00
_cell_formula_units_Z 4
_cell_length_a 7.9649(7)
_cell_length_b 15.0918(13)
_cell_length_c 15.0663(13)
_cell_measurement_reflns_used 1727
_cell_measurement_temperature 185(2)
_cell_measurement_theta_max 22.3867
_cell_measurement_theta_min 2.6228
_cell_volume 1765.8(3)
_computing_cell_refinement 'SAINT (Bruker, 2007)'
_computing_data_collection 'SMART (Bruker, 2007)'
_computing_data_reduction SAINT
_computing_molecular_graphics 'SHELXTL (Sheldrick, 2008)'
_computing_publication_material SHELXTL
_computing_structure_refinement 'SHELXL-97 (Sheldrick, 2008)'
_computing_structure_solution 'SHELXS-97 (Sheldrick, 2008)'
_diffrn_ambient_temperature 185(2)
_diffrn_measured_fraction_theta_full 0.997
_diffrn_measured_fraction_theta_max 0.997
_diffrn_measurement_device_type 'Bruker APEX CCD'
_diffrn_measurement_method '\f and \w scans'
_diffrn_radiation_monochromator graphite
_diffrn_radiation_source 'fine-focus sealed tube'
_diffrn_radiation_type MoK\a
_diffrn_radiation_wavelength 0.71073
_diffrn_reflns_av_R_equivalents 0.0439
_diffrn_reflns_av_sigmaI/netI 0.0460
_diffrn_reflns_limit_h_max 9
_diffrn_reflns_limit_h_min -8
_diffrn_reflns_limit_k_max 17
_diffrn_reflns_limit_k_min -17
_diffrn_reflns_limit_l_max 17
_diffrn_reflns_limit_l_min -17
_diffrn_reflns_number 10242
_diffrn_reflns_theta_full 25.04
_diffrn_reflns_theta_max 25.04
_diffrn_reflns_theta_min 1.93
_exptl_absorpt_coefficient_mu 0.174
_exptl_absorpt_correction_T_max 0.9761
_exptl_absorpt_correction_T_min 0.9481
_exptl_absorpt_correction_type multi-scan
_exptl_crystal_colour yellow
_exptl_crystal_density_diffrn 1.487
_exptl_crystal_density_method 'not measured'
_exptl_crystal_description BLOCK
_exptl_crystal_F_000 808
_exptl_crystal_size_max 0.31
_exptl_crystal_size_mid 0.23
_exptl_crystal_size_min 0.14
_refine_diff_density_max 0.234
_refine_diff_density_min -0.208
_refine_diff_density_rms 0.046
_refine_ls_extinction_method none
_refine_ls_goodness_of_fit_ref 1.015
_refine_ls_hydrogen_treatment constr
_refine_ls_matrix_type full
_refine_ls_number_parameters 246
_refine_ls_number_reflns 3110
_refine_ls_number_restraints 0
_refine_ls_restrained_S_all 1.015
_refine_ls_R_factor_all 0.0723
_refine_ls_R_factor_gt 0.0446
_refine_ls_shift/su_max 0.001
_refine_ls_shift/su_mean 0.000
_refine_ls_structure_factor_coef Fsqd
_refine_ls_weighting_details 'calc w=1/[\s^2^(Fo^2^)+(0.0511P)^2^+0.2669P] where P=(Fo^2^+2Fc^2^)/3'
_refine_ls_weighting_scheme calc
_refine_ls_wR_factor_gt 0.0976
_refine_ls_wR_factor_ref 0.1096
_reflns_number_gt 2201
_reflns_number_total 3110
_reflns_threshold_expression >2\s(I)
_cod_data_source_file c3dt52712c.txt
_cod_data_source_block ly
_cod_depositor_comments
;
The following automatic conversions were performed:

'_symmetry_cell_setting' value 'MONOCLINIC' changed to 'monoclinic'
according to
/usr/data/users/saulius/automatic-downloads/current/RSC/lib/dictionaries/cif_core.dic
dictionary named 'cif_core.dic' version 2.4.2 from 2011-04-26.

Automatic conversion script
Id: cif_fix_values 2281 2013-09-26 08:29:07Z andrius 
;
_cod_original_sg_symbol_H-M P2(1)/c
_cod_database_code 7028815

loop_
_symmetry_equiv_pos_as_xyz
'x, y, z'
'-x, y+1/2, -z+1/2'
'-x, -y, -z'
'x, -y-1/2, z-1/2'

loop_
_atom_site_label
_atom_site_type_symbol
_atom_site_fract_x
_atom_site_fract_y
_atom_site_fract_z
_atom_site_U_iso_or_equiv
_atom_site_adp_type
_atom_site_occupancy
_atom_site_symmetry_multiplicity
_atom_site_calc_flag
_atom_site_refinement_flags
Al1 Al 0.61702(10) 0.10523(5) 0.70695(5) 0.0347(2) Uani 1 1 d .
F5 F 0.44581(19) 0.40000(9) 0.61853(10) 0.0489(4) Uani 1 1 d .
F1 F 0.55625(19) 0.11388(9) 0.51704(10) 0.0483(4) Uani 1 1 d .
F2 F 0.3841(2) 0.15671(10) 0.34795(10) 0.0528(4) Uani 1 1 d .
N1 N 0.6028(2) 0.22822(12) 0.66132(13) 0.0320(5) Uani 1 1 d .
O1 O 0.6659(2) 0.14111(11) 0.82466(11) 0.0374(4) Uani 1 1 d .
F3 F 0.2424(2) 0.31983(11) 0.31348(10) 0.0585(5) Uani 1 1 d .
F4 F 0.2833(2) 0.44181(10) 0.44926(11) 0.0606(5) Uani 1 1 d .
C5 C 0.4877(3) 0.19567(16) 0.50153(18) 0.0354(6) Uani 1 1 d .
C12 C 0.8690(3) 0.19972(16) 0.95005(16) 0.0333(6) Uani 1 1 d .
C7 C 0.3306(3) 0.29942(18) 0.39721(17) 0.0398(6) Uani 1 1 d .
C4 C 0.5118(3) 0.25534(16) 0.57404(16) 0.0322(6) Uani 1 1 d .
C11 C 0.7714(3) 0.20577(15) 0.85532(16) 0.0326(6) Uani 1 1 d .
C13 C 0.8816(3) 0.11847(16) 0.99576(17) 0.0393(6) Uani 1 1 d .
H13 H 0.8217 0.0683 0.9664 0.047 Uiso 1 1 calc R
C9 C 0.4379(3) 0.33845(16) 0.55291(17) 0.0356(6) Uani 1 1 d .
C6 C 0.4002(3) 0.21658(17) 0.41542(17) 0.0378(6) Uani 1 1 d .
C3 C 0.7048(3) 0.28824(16) 0.71233(17) 0.0340(6) Uani 1 1 d .
H3 H 0.7167 0.3436 0.6843 0.041 Uiso 1 1 calc R
C10 C 0.7953(3) 0.27817(15) 0.80209(16) 0.0317(6) Uani 1 1 d .
C8 C 0.3512(3) 0.36052(16) 0.46617(18) 0.0404(6) Uani 1 1 d .
C16 C 1.0523(3) 0.26493(19) 1.08167(18) 0.0441(7) Uani 1 1 d .
H16 H 1.1104 0.3150 1.1124 0.053 Uiso 1 1 calc R
C19 C 0.9248(3) 0.34905(16) 0.84288(17) 0.0371(6) Uani 1 1 d .
H19A H 0.8919 0.4058 0.8107 0.045 Uiso 1 1 calc R
H19B H 1.0399 0.3321 0.8338 0.045 Uiso 1 1 calc R
C1 C 0.3979(3) 0.04224(17) 0.67929(19) 0.0458(7) Uani 1 1 d .
H1A H 0.4166 -0.0199 0.6976 0.069 Uiso 1 1 calc R
H1B H 0.3481 0.0455 0.6138 0.069 Uiso 1 1 calc R
H1C H 0.3187 0.0695 0.7126 0.069 Uiso 1 1 calc R
C14 C 0.9801(4) 0.11066(19) 1.08292(17) 0.0451(7) Uani 1 1 d .
H14 H 0.9886 0.0552 1.1135 0.054 Uiso 1 1 calc R
C2 C 0.8266(3) 0.04908(18) 0.68862(19) 0.0493(7) Uani 1 1 d .
H2A H 0.9240 0.0896 0.7080 0.074 Uiso 1 1 calc R
H2B H 0.8138 0.0348 0.6240 0.074 Uiso 1 1 calc R
H2C H 0.8476 -0.0055 0.7247 0.074 Uiso 1 1 calc R
C17 C 0.9550(3) 0.27429(16) 0.99384(17) 0.0360(6) Uani 1 1 d .
C18 C 0.9344(4) 0.36195(16) 0.94427(18) 0.0414(7) Uani 1 1 d .
H18A H 1.0332 0.4008 0.9704 0.050 Uiso 1 1 calc R
H18B H 0.8281 0.3915 0.9527 0.050 Uiso 1 1 calc R
C15 C 1.0663(4) 0.18346(19) 1.12560(18) 0.0472(7) Uani 1 1 d .
H15 H 1.1357 0.1779 1.1854 0.057 Uiso 1 1 calc R

loop_
_atom_site_aniso_label
_atom_site_aniso_U_11
_atom_site_aniso_U_22
_atom_site_aniso_U_33
_atom_site_aniso_U_23
_atom_site_aniso_U_13
_atom_site_aniso_U_12
Al1 0.0344(5) 0.0270(4) 0.0417(5) -0.0014(3) 0.0061(3) -0.0006(3)
F5 0.0579(11) 0.0362(8) 0.0488(9) -0.0081(7) 0.0036(8) 0.0087(7)
F1 0.0529(10) 0.0360(9) 0.0529(10) -0.0060(7) 0.0049(8) 0.0121(7)
F2 0.0563(11) 0.0551(10) 0.0442(9) -0.0130(8) 0.0049(8) 0.0024(8)
N1 0.0294(11) 0.0279(11) 0.0376(12) -0.0010(9) 0.0053(9) 0.0011(9)
O1 0.0399(11) 0.0300(9) 0.0405(10) -0.0010(8) 0.0051(8) -0.0098(8)
F3 0.0662(11) 0.0615(11) 0.0410(9) 0.0095(8) -0.0026(8) 0.0014(9)
F4 0.0765(12) 0.0401(9) 0.0587(10) 0.0084(8) 0.0010(9) 0.0158(9)
C5 0.0286(14) 0.0286(13) 0.0498(16) -0.0013(12) 0.0107(12) 0.0017(11)
C12 0.0307(14) 0.0341(14) 0.0364(14) -0.0024(11) 0.0103(11) 0.0014(11)
C7 0.0364(16) 0.0457(16) 0.0351(15) 0.0067(13) 0.0030(12) -0.0038(13)
C4 0.0267(14) 0.0312(14) 0.0394(15) 0.0004(11) 0.0092(11) -0.0012(11)
C11 0.0296(14) 0.0285(13) 0.0407(14) -0.0048(11) 0.0096(11) 0.0009(11)
C13 0.0463(16) 0.0342(14) 0.0386(15) -0.0024(12) 0.0120(12) -0.0020(12)
C9 0.0366(15) 0.0314(14) 0.0392(15) -0.0024(12) 0.0093(12) 0.0003(11)
C6 0.0365(15) 0.0400(15) 0.0368(15) -0.0045(12) 0.0079(12) -0.0038(13)
C3 0.0296(14) 0.0295(13) 0.0448(15) 0.0030(12) 0.0122(12) 0.0008(11)
C10 0.0290(14) 0.0293(13) 0.0373(14) -0.0022(11) 0.0082(11) -0.0004(11)
C8 0.0404(16) 0.0308(14) 0.0492(17) 0.0082(13) 0.0082(13) 0.0060(12)
C16 0.0426(17) 0.0495(17) 0.0402(16) -0.0103(13) 0.0088(13) -0.0046(14)
C19 0.0337(15) 0.0303(13) 0.0465(16) 0.0007(12) 0.0072(12) -0.0049(11)
C1 0.0454(17) 0.0354(15) 0.0553(17) -0.0052(13) 0.0084(14) -0.0014(13)
C14 0.0527(19) 0.0472(17) 0.0367(15) 0.0065(13) 0.0130(13) 0.0037(14)
C2 0.0464(18) 0.0402(16) 0.0604(19) 0.0029(14) 0.0101(14) 0.0064(14)
C17 0.0330(15) 0.0389(15) 0.0384(15) -0.0072(12) 0.0127(12) -0.0012(12)
C18 0.0384(16) 0.0359(14) 0.0499(16) -0.0097(13) 0.0100(13) -0.0053(12)
C15 0.0458(18) 0.063(2) 0.0324(15) -0.0004(14) 0.0087(13) 0.0010(15)

loop_
_atom_type_symbol
_atom_type_description
_atom_type_scat_dispersion_real
_atom_type_scat_dispersion_imag
_atom_type_scat_source
C C 0.0033 0.0016 'International Tables Vol C Tables 4.2.6.8 and 6.1.1.4'
H H 0.0000 0.0000 'International Tables Vol C Tables 4.2.6.8 and 6.1.1.4'
N N 0.0061 0.0033 'International Tables Vol C Tables 4.2.6.8 and 6.1.1.4'
O O 0.0106 0.0060 'International Tables Vol C Tables 4.2.6.8 and 6.1.1.4'
F F 0.0171 0.0103 'International Tables Vol C Tables 4.2.6.8 and 6.1.1.4'
Al Al 0.0645 0.0514 'International Tables Vol C Tables 4.2.6.8 and 6.1.1.4'

loop_
_geom_angle_atom_site_label_1
_geom_angle_atom_site_label_2
_geom_angle_atom_site_label_3
_geom_angle
O1 Al1 C2 105.34(11)
O1 Al1 C1 110.01(10)
C2 Al1 C1 120.86(12)
O1 Al1 N1 92.47(8)
C2 Al1 N1 110.17(11)
C1 Al1 N1 113.87(10)
C3 N1 C4 117.3(2)
C3 N1 Al1 117.10(16)
C4 N1 Al1 125.03(16)
C11 O1 Al1 123.48(16)
F1 C5 C6 118.5(2)
F1 C5 C4 118.3(2)
C6 C5 C4 123.1(2)
C13 C12 C17 119.8(2)
C13 C12 C11 119.8(2)
C17 C12 C11 120.3(2)
F3 C7 C6 120.2(2)
F3 C7 C8 120.6(2)
C6 C7 C8 119.1(2)
C9 C4 C5 115.1(2)
C9 C4 N1 125.2(2)
C5 C4 N1 119.6(2)
O1 C11 C10 122.9(2)
O1 C11 C12 117.3(2)
C10 C11 C12 119.9(2)
C14 C13 C12 120.5(2)
C14 C13 H13 119.7
C12 C13 H13 119.7
F5 C9 C8 117.5(2)
F5 C9 C4 120.3(2)
C8 C9 C4 122.2(2)
F2 C6 C5 120.4(2)
F2 C6 C7 119.7(2)
C5 C6 C7 119.9(2)
N1 C3 C10 126.9(2)
N1 C3 H3 116.5
C10 C3 H3 116.5
C3 C10 C11 122.5(2)
C3 C10 C19 118.3(2)
C11 C10 C19 119.1(2)
F4 C8 C7 119.7(2)
F4 C8 C9 119.8(2)
C7 C8 C9 120.5(2)
C17 C16 C15 121.0(3)
C17 C16 H16 119.5
C15 C16 H16 119.5
C10 C19 C18 112.0(2)
C10 C19 H19A 109.2
C18 C19 H19A 109.2
C10 C19 H19B 109.2
C18 C19 H19B 109.2
H19A C19 H19B 107.9
Al1 C1 H1A 109.5
Al1 C1 H1B 109.5
H1A C1 H1B 109.5
Al1 C1 H1C 109.5
H1A C1 H1C 109.5
H1B C1 H1C 109.5
C15 C14 C13 119.8(3)
C15 C14 H14 120.1
C13 C14 H14 120.1
Al1 C2 H2A 109.5
Al1 C2 H2B 109.5
H2A C2 H2B 109.5
Al1 C2 H2C 109.5
H2A C2 H2C 109.5
H2B C2 H2C 109.5
C16 C17 C12 118.6(2)
C16 C17 C18 122.6(2)
C12 C17 C18 118.8(2)
C17 C18 C19 111.1(2)
C17 C18 H18A 109.4
C19 C18 H18A 109.4
C17 C18 H18B 109.4
C19 C18 H18B 109.4
H18A C18 H18B 108.0
C14 C15 C16 120.3(3)
C14 C15 H15 119.8
C16 C15 H15 119.8

loop_
_geom_bond_atom_site_label_1
_geom_bond_atom_site_label_2
_geom_bond_distance
Al1 O1 1.8121(18)
Al1 C2 1.945(3)
Al1 C1 1.950(3)
Al1 N1 1.974(2)
F5 C9 1.348(3)
F1 C5 1.349(3)
F2 C6 1.345(3)
N1 C3 1.339(3)
N1 C4 1.414(3)
O1 C11 1.304(3)
F3 C7 1.336(3)
F4 C8 1.342(3)
C5 C6 1.366(3)
C5 C4 1.396(3)
C12 C13 1.399(3)
C12 C17 1.404(3)
C12 C11 1.468(3)
C7 C6 1.371(4)
C7 C8 1.371(3)
C4 C9 1.392(3)
C11 C10 1.393(3)
C13 C14 1.377(4)
C13 H13 0.9500
C9 C8 1.376(3)
C3 C10 1.392(3)
C3 H3 0.9500
C10 C19 1.518(3)
C16 C17 1.384(3)
C16 C15 1.389(4)
C16 H16 0.9500
C19 C18 1.525(3)
C19 H19A 0.9900
C19 H19B 0.9900
C1 H1A 0.9800
C1 H1B 0.9800
C1 H1C 0.9800
C14 C15 1.377(4)
C14 H14 0.9500
C2 H2A 0.9800
C2 H2B 0.9800
C2 H2C 0.9800
C17 C18 1.510(3)
C18 H18A 0.9900
C18 H18B 0.9900
C15 H15 0.9500
